data_1503427
loop_
_publ_author_name
'Matsumoto, Kouzou'
'Inokuchi, Daisuke'
'Hirao, Yasukazu'
'Kurata, Hiroyuki'
'Sato, Kazunobu'
'Takui, Takeji'
'Kubo, Takashi'

_publ_section_title
;
 Synthesis and identification of a trimethylenemethane derivative
 pi-extended with three pyridinyl radicals.
;
_journal_issue 4
_journal_name_full 'Organic letters'
_journal_page_first 836
_journal_page_last 839
_journal_paper_doi 10.1021/ol902937k
_journal_volume 12
_journal_year 2010
_chemical_formula_moiety 'C56.30 H46.30 Cl3.90 F12 N3 P2 '
_chemical_formula_sum 'C56.3 H46.3 Cl3.9 F12 N3 P2'
_chemical_formula_weight 1193.10
_space_group_IT_number 14
_symmetry_cell_setting monoclinic
_symmetry_Int_Tables_number 14
_symmetry_space_group_name_Hall '-P 2yab'
_symmetry_space_group_name_H-M 'P 1 21/a 1'
_cell_angle_alpha 90.0000
_cell_angle_beta 91.919(13)
_cell_angle_gamma 90.0000
_cell_formula_units_Z 4
_cell_length_a 17.276(5)
_cell_length_b 17.432(5)
_cell_length_c 18.466(5)
_cell_measurement_reflns_used 27044
_cell_measurement_temperature 200.1
_cell_measurement_theta_max 27.4
_cell_measurement_theta_min 3.2
_cell_volume 5558(3)
_computing_cell_refinement PROCESS-AUTO
_computing_data_collection PROCESS-AUTO
_computing_data_reduction CrystalStructure
_computing_publication_material 'CrystalStructure 3.8'
_computing_structure_refinement SHELXL
_computing_structure_solution SIR2004
_diffrn_detector_area_resol_mean 10.00
_diffrn_measured_fraction_theta_full 0.989
_diffrn_measured_fraction_theta_max 0.989
_diffrn_measurement_device_type 'Rigaku RAXIS-RAPID'
_diffrn_measurement_method \w
_diffrn_radiation_type 'Mo K\a'
_diffrn_radiation_wavelength 0.71075
_diffrn_reflns_av_R_equivalents 0.037
_diffrn_reflns_limit_h_max 22
_diffrn_reflns_limit_h_min -21
_diffrn_reflns_limit_k_max 22
_diffrn_reflns_limit_k_min -22
_diffrn_reflns_limit_l_max 23
_diffrn_reflns_limit_l_min -23
_diffrn_reflns_number 49171
_diffrn_reflns_theta_full 27.44
_diffrn_reflns_theta_max 27.44
_exptl_absorpt_coefficient_mu 0.346
_exptl_absorpt_correction_T_max 0.901
_exptl_absorpt_correction_T_min 0.723
_exptl_absorpt_correction_type multi-scan
_exptl_absorpt_process_details
;
    Higashi, T. (1995). Program for Absorption Correction.
    Rigaku Corporation, Tokyo, Japan.
;
_exptl_crystal_colour red
_exptl_crystal_density_diffrn 1.426
_exptl_crystal_density_method 'not measured'
_exptl_crystal_description block
_exptl_crystal_F_000 2437.60
_exptl_crystal_size_max 0.50
_exptl_crystal_size_mid 0.50
_exptl_crystal_size_min 0.30
_refine_diff_density_max 1.38
_refine_diff_density_min -1.04
_refine_ls_extinction_method none
_refine_ls_goodness_of_fit_ref 1.305
_refine_ls_hydrogen_treatment refall
_refine_ls_number_parameters 699
_refine_ls_number_reflns 12553
_refine_ls_R_factor_gt 0.0975
_refine_ls_shift/su_max 0.0000
_refine_ls_structure_factor_coef Fsqd
_refine_ls_weighting_details 'w = 1/[\s^2^(Fo^2^)+(0.2000P)^2^+0.0000P] where P=(Fo^2^+2Fc^2^)/3'
_refine_ls_weighting_scheme calc
_refine_ls_wR_factor_ref 0.3416
_reflns_number_gt 8475
_reflns_number_total 12553
_reflns_threshold_expression F^2^>2.0\s(F^2^)
_cod_data_source_file ol902937k_si_002.cif
_cod_data_source_block '_inokuchi1023'
_cod_original_formula_sum 'C56.30 H46.30 Cl3.90 F12 N3 P2 '
_cod_database_code 1503427

loop_
_symmetry_equiv_pos_site_id
_symmetry_equiv_pos_as_xyz
1 +X,+Y,+Z
2 1/2-X,1/2+Y,-Z
3 -X,-Y,-Z
4 1/2+X,1/2-Y,+Z

loop_
_atom_site_label
_atom_site_type_symbol
_atom_site_fract_x
_atom_site_fract_y
_atom_site_fract_z
_atom_site_U_iso_or_equiv
_atom_site_adp_type
_atom_site_occupancy
_atom_site_symmetry_multiplicity
_atom_site_calc_flag
_atom_site_refinement_flags
Cl(1) Cl 0.56922(11) -0.10800(15) 0.1379(2) 0.225(2) Uani 1.00 1 d .
Cl(2) Cl 0.72867(11) -0.10005(10) 0.09844(12) 0.1161(6) Uani 1.00 1 d .
Cl(3) Cl 0.6838(2) -0.0542(2) 0.23646(18) 0.2006(15) Uani 1.00 1 d .
Cl(4) Cl 1.0896(9) 0.4926(8) 0.3830(8) 0.127(4) Uiso 0.15 1 d P
Cl(5) Cl 0.9562(18) 0.4486(17) 0.3862(16) 0.220(10) Uiso 0.15 1 d P
Cl(6) Cl 1.0000 0.5000 0.5000 0.175(10) Uiso 0.15 2 d SP
P(1) P 0.64326(6) 0.22173(7) 0.31153(6) 0.0582(3) Uani 1.00 1 d .
P(2) P 1.16341(7) -0.15364(6) 0.20015(8) 0.0626(3) Uani 1.00 1 d .
F(1) F 0.5545(2) 0.2400(3) 0.3180(3) 0.169(2) Uani 1.00 1 d .
F(2) F 0.7305(2) 0.2055(3) 0.3053(3) 0.158(2) Uani 1.00 1 d .
F(3) F 0.6484(3) 0.2517(2) 0.2313(2) 0.1457(18) Uani 1.00 1 d .
F(4) F 0.6438(3) 0.1906(2) 0.3904(2) 0.1457(18) Uani 1.00 1 d .
F(5) F 0.6200(2) 0.1413(2) 0.2783(2) 0.1218(14) Uani 1.00 1 d .
F(6) F 0.6617(2) 0.3034(2) 0.3418(2) 0.1203(13) Uani 1.00 1 d .
F(7) F 1.08276(17) -0.1861(2) 0.17252(18) 0.1010(11) Uani 1.00 1 d .
F(8) F 1.2448(3) -0.1278(2) 0.2291(4) 0.194(3) Uani 1.00 1 d .
F(9) F 1.2028(2) -0.1999(2) 0.1363(2) 0.1253(15) Uani 1.00 1 d .
F(10) F 1.1238(4) -0.1123(3) 0.2622(2) 0.174(2) Uani 1.00 1 d .
F(11) F 1.1568(2) -0.0821(2) 0.1495(2) 0.1257(15) Uani 1.00 1 d .
F(12) F 1.1728(2) -0.22900(16) 0.24866(17) 0.0873(9) Uani 1.00 1 d .
N(1) N 0.91488(14) -0.16755(13) 0.16449(14) 0.0326(5) Uani 1.00 1 d .
N(2) N 0.78985(16) 0.22910(14) 0.12394(14) 0.0359(5) Uani 1.00 1 d .
N(3) N 1.02076(15) 0.13269(15) 0.44739(14) 0.0352(5) Uani 1.00 1 d .
C(1) C 0.91414(17) 0.05993(16) 0.24838(16) 0.0315(6) Uani 1.00 1 d .
C(2) C 0.91916(16) -0.01737(16) 0.22059(16) 0.0319(6) Uani 1.00 1 d .
C(3) C 0.91681(18) -0.08276(17) 0.26508(16) 0.0345(6) Uani 1.00 1 d .
C(4) C 0.91474(17) -0.15586(16) 0.23791(17) 0.0327(6) Uani 1.00 1 d .
C(5) C 0.92525(17) -0.10638(17) 0.11849(16) 0.0334(6) Uani 1.00 1 d .
C(6) C 0.92632(17) -0.03333(17) 0.14600(16) 0.0326(6) Uani 1.00 1 d .
C(7) C 0.8968(2) -0.24528(18) 0.13532(19) 0.0453(7) Uani 1.00 1 d .
C(8) C 0.87265(17) 0.11754(16) 0.20548(15) 0.0313(6) Uani 1.00 1 d .
C(9) C 0.81454(18) 0.09841(17) 0.15337(17) 0.0356(6) Uani 1.00 1 d .
C(10) C 0.77452(18) 0.15257(17) 0.11441(16) 0.0353(6) Uani 1.00 1 d .
C(11) C 0.84558(18) 0.25134(17) 0.17593(16) 0.0334(6) Uani 1.00 1 d .
C(12) C 0.88618(17) 0.19691(16) 0.21435(15) 0.0314(6) Uani 1.00 1 d .
C(13) C 0.7505(2) 0.2850(2) 0.0761(2) 0.0601(10) Uani 1.00 1 d .
C(14) C 0.94790(17) 0.08015(16) 0.31809(15) 0.0309(5) Uani 1.00 1 d .
C(15) C 0.91540(18) 0.13803(17) 0.36115(16) 0.0336(6) Uani 1.00 1 d .
C(16) C 0.95045(18) 0.16384(17) 0.42412(16) 0.0339(6) Uani 1.00 1 d .
C(17) C 1.05083(17) 0.07113(17) 0.41163(16) 0.0325(6) Uani 1.00 1 d .
C(18) C 1.01485(18) 0.04426(17) 0.34863(16) 0.0342(6) Uani 1.00 1 d .
C(19) C 1.0690(2) 0.1762(2) 0.50189(19) 0.0457(7) Uani 1.00 1 d .
C(20) C 0.91004(18) -0.22298(17) 0.28700(17) 0.0351(6) Uani 1.00 1 d .
C(21) C 0.8466(2) -0.2328(2) 0.3299(2) 0.0447(7) Uani 1.00 1 d .
C(22) C 0.8442(2) -0.2932(2) 0.3785(2) 0.0523(8) Uani 1.00 1 d .
C(23) C 0.9063(2) -0.3436(2) 0.3843(2) 0.0541(9) Uani 1.00 1 d .
C(24) C 0.9696(2) -0.3337(2) 0.3428(2) 0.0545(9) Uani 1.00 1 d .
C(25) C 0.9721(2) -0.27385(19) 0.2939(2) 0.0474(8) Uani 1.00 1 d .
C(26) C 0.93465(19) -0.11849(18) 0.04006(17) 0.0370(6) Uani 1.00 1 d .
C(27) C 0.9888(2) -0.1711(2) 0.0144(2) 0.0467(7) Uani 1.00 1 d .
C(28) C 0.9976(2) -0.1798(2) -0.0592(2) 0.0574(9) Uani 1.00 1 d .
C(29) C 0.9553(2) -0.1361(2) -0.1085(2) 0.0547(9) Uani 1.00 1 d .
C(30) C 0.9038(2) -0.0817(2) -0.0840(2) 0.0507(8) Uani 1.00 1 d .
C(31) C 0.8934(2) -0.0737(2) -0.00983(18) 0.0422(7) Uani 1.00 1 d .
C(32) C 0.71169(19) 0.12798(19) 0.06228(17) 0.0391(7) Uani 1.00 1 d .
C(33) C 0.7317(2) 0.0974(2) -0.0042(2) 0.0549(9) Uani 1.00 1 d .
C(34) C 0.6743(3) 0.0680(3) -0.0515(2) 0.0671(11) Uani 1.00 1 d .
C(35) C 0.5992(2) 0.0680(2) -0.0315(2) 0.0680(12) Uani 1.00 1 d .
C(36) C 0.5793(2) 0.0975(3) 0.0339(2) 0.0739(13) Uani 1.00 1 d .
C(37) C 0.6351(2) 0.1291(2) 0.0817(2) 0.0602(10) Uani 1.00 1 d .
C(38) C 0.85958(19) 0.33390(17) 0.19094(17) 0.0376(6) Uani 1.00 1 d .
C(39) C 0.8004(2) 0.3823(2) 0.2112(2) 0.0525(9) Uani 1.00 1 d .
C(40) C 0.8164(3) 0.4580(2) 0.2302(2) 0.0649(11) Uani 1.00 1 d .
C(41) C 0.8906(3) 0.4851(2) 0.2297(2) 0.0693(13) Uani 1.00 1 d .
C(42) C 0.9505(3) 0.4369(2) 0.2113(2) 0.0687(12) Uani 1.00 1 d .
C(43) C 0.9351(2) 0.3610(2) 0.1920(2) 0.0526(8) Uani 1.00 1 d .
C(44) C 0.9125(2) 0.2233(2) 0.46763(18) 0.0421(7) Uani 1.00 1 d .
C(45) C 0.8870(3) 0.2893(2) 0.4350(2) 0.0804(15) Uani 1.00 1 d .
C(46) C 0.8437(4) 0.3425(3) 0.4723(3) 0.108(2) Uani 1.00 1 d .
C(47) C 0.8301(3) 0.3307(4) 0.5436(3) 0.099(2) Uani 1.00 1 d .
C(48) C 0.8543(2) 0.2652(3) 0.5775(2) 0.0703(13) Uani 1.00 1 d .
C(49) C 0.8958(2) 0.2105(2) 0.5395(2) 0.0522(8) Uani 1.00 1 d .
C(50) C 1.12261(18) 0.03307(17) 0.44068(17) 0.0346(6) Uani 1.00 1 d .
C(51) C 1.1310(2) 0.0117(2) 0.51308(19) 0.0447(7) Uani 1.00 1 d .
C(52) C 1.1981(2) -0.0272(2) 0.5377(2) 0.0530(9) Uani 1.00 1 d .
C(53) C 1.2543(2) -0.0457(2) 0.4899(2) 0.0542(9) Uani 1.00 1 d .
C(54) C 1.2456(2) -0.0254(2) 0.4187(2) 0.0568(9) Uani 1.00 1 d .
C(55) C 1.1802(2) 0.0141(2) 0.39356(19) 0.0442(7) Uani 1.00 1 d .
C(56) C 0.6613(3) -0.1194(3) 0.1622(3) 0.0926(18) Uani 1.00 1 d .
C(57) C 1.0286(15) 0.4644(15) 0.4250(14) 0.053(5) Uiso 0.15 1 d P
H(1) H 0.9166 -0.0759 0.3161 0.041 Uiso 1.00 1 c R
H(2) H 0.9321 0.0084 0.1135 0.039 Uiso 1.00 1 c R
H(3) H 0.9448 -0.2751 0.1327 0.054 Uiso 1.00 1 c R
H(4) H 0.8727 -0.2406 0.0867 0.054 Uiso 1.00 1 c R
H(5) H 0.8612 -0.2714 0.1673 0.054 Uiso 1.00 1 c R
H(6) H 0.8028 0.0458 0.1451 0.043 Uiso 1.00 1 c R
H(7) H 0.9252 0.2131 0.2485 0.038 Uiso 1.00 1 c R
H(8) H 0.7818 0.2943 0.0337 0.072 Uiso 1.00 1 c R
H(9) H 0.7436 0.3333 0.1024 0.072 Uiso 1.00 1 c R
H(10) H 0.6997 0.2649 0.0603 0.072 Uiso 1.00 1 c R
H(11) H 0.8673 0.1600 0.3458 0.040 Uiso 1.00 1 c R
H(12) H 1.0356 0.0006 0.3253 0.041 Uiso 1.00 1 c R
H(13) H 1.1043 0.2104 0.4769 0.055 Uiso 1.00 1 c R
H(14) H 1.0991 0.1401 0.5322 0.055 Uiso 1.00 1 c R
H(15) H 1.0353 0.2066 0.5324 0.055 Uiso 1.00 1 c R
H(16) H 0.8044 -0.1979 0.3260 0.054 Uiso 1.00 1 c R
H(17) H 0.8005 -0.3001 0.4076 0.063 Uiso 1.00 1 c R
H(18) H 0.9049 -0.3852 0.4174 0.065 Uiso 1.00 1 c R
H(19) H 1.0120 -0.3683 0.3475 0.065 Uiso 1.00 1 c R
H(20) H 1.0161 -0.2673 0.2651 0.057 Uiso 1.00 1 c R
H(21) H 1.0194 -0.2008 0.0477 0.056 Uiso 1.00 1 c R
H(22) H 1.0334 -0.2165 -0.0760 0.069 Uiso 1.00 1 c R
H(23) H 0.9614 -0.1433 -0.1590 0.066 Uiso 1.00 1 c R
H(24) H 0.8757 -0.0500 -0.1175 0.061 Uiso 1.00 1 c R
H(25) H 0.8575 -0.0370 0.0068 0.051 Uiso 1.00 1 c R
H(26) H 0.7843 0.0967 -0.0174 0.066 Uiso 1.00 1 c R
H(27) H 0.6876 0.0481 -0.0973 0.080 Uiso 1.00 1 c R
H(28) H 0.5602 0.0473 -0.0633 0.082 Uiso 1.00 1 c R
H(29) H 0.5266 0.0966 0.0471 0.089 Uiso 1.00 1 c R
H(30) H 0.6207 0.1508 0.1265 0.072 Uiso 1.00 1 c R
H(31) H 0.7487 0.3637 0.2120 0.063 Uiso 1.00 1 c R
H(32) H 0.7755 0.4910 0.2436 0.078 Uiso 1.00 1 c R
H(33) H 0.9011 0.5371 0.2420 0.083 Uiso 1.00 1 c R
H(34) H 1.0022 0.4556 0.2118 0.082 Uiso 1.00 1 c R
H(35) H 0.9762 0.3279 0.1796 0.063 Uiso 1.00 1 c R
H(36) H 0.8991 0.2990 0.3861 0.096 Uiso 1.00 1 c R
H(37) H 0.8236 0.3867 0.4481 0.129 Uiso 1.00 1 c R
H(38) H 0.8035 0.3687 0.5701 0.119 Uiso 1.00 1 c R
H(39) H 0.8430 0.2567 0.6269 0.084 Uiso 1.00 1 c R
H(40) H 0.9126 0.1646 0.5629 0.063 Uiso 1.00 1 c R
H(41) H 1.0914 0.0233 0.5458 0.054 Uiso 1.00 1 c R
H(42) H 1.2046 -0.0405 0.5875 0.064 Uiso 1.00 1 c R
H(43) H 1.2992 -0.0728 0.5064 0.065 Uiso 1.00 1 c R
H(44) H 1.2847 -0.0384 0.3859 0.068 Uiso 1.00 1 c R
H(45) H 1.1750 0.0281 0.3439 0.053 Uiso 1.00 1 c R
H(46) H 0.6692 -0.1732 0.1798 0.111 Uiso 1.00 1 c R
H(47) H 1.0472 0.4121 0.4396 0.064 Uiso 0.15 1 c R

loop_
_atom_site_aniso_label
_atom_site_aniso_U_11
_atom_site_aniso_U_22
_atom_site_aniso_U_33
_atom_site_aniso_U_12
_atom_site_aniso_U_13
_atom_site_aniso_U_23
Cl(1) 0.0532(9) 0.1315(17) 0.490(6) -0.0011(9) -0.0109(18) 0.118(2)
Cl(2) 0.1006(12) 0.0980(11) 0.1524(16) -0.0377(9) 0.0447(11) -0.0379(10)
Cl(3) 0.290(4) 0.166(2) 0.150(2) -0.025(2) 0.072(2) -0.024(2)
P(1) 0.0493(6) 0.0683(7) 0.0574(6) 0.0032(4) 0.0072(4) -0.0117(5)
P(2) 0.0500(6) 0.0468(5) 0.0903(9) -0.0033(4) -0.0082(5) 0.0072(5)
F(1) 0.063(2) 0.211(5) 0.232(5) 0.029(2) -0.001(2) -0.101(4)
F(2) 0.061(2) 0.224(5) 0.188(4) 0.033(2) 0.013(2) -0.060(4)
F(3) 0.237(6) 0.129(3) 0.071(2) -0.020(3) 0.009(2) -0.001(2)
F(4) 0.231(5) 0.133(3) 0.074(2) -0.002(3) 0.014(2) 0.011(2)
F(5) 0.159(3) 0.090(2) 0.118(2) -0.029(2) 0.023(2) -0.038(2)
F(6) 0.139(3) 0.090(2) 0.133(3) -0.019(2) 0.031(2) -0.045(2)
F(7) 0.0541(16) 0.155(3) 0.093(2) -0.0143(18) -0.0153(14) 0.022(2)
F(8) 0.124(3) 0.105(3) 0.345(8) -0.055(2) -0.115(4) 0.061(4)
F(9) 0.126(3) 0.090(2) 0.165(3) 0.023(2) 0.086(2) 0.035(2)
F(10) 0.263(7) 0.122(3) 0.135(3) 0.065(4) 0.000(4) -0.056(3)
F(11) 0.125(3) 0.077(2) 0.177(4) 0.0265(19) 0.027(2) 0.051(2)
F(12) 0.108(2) 0.0655(17) 0.0865(19) -0.0089(14) -0.0234(16) 0.0156(14)
N(1) 0.0343(12) 0.0272(11) 0.0360(13) -0.0018(9) -0.0019(9) -0.0042(10)
N(2) 0.0408(14) 0.0313(12) 0.0355(13) 0.0066(10) -0.0021(10) 0.0027(10)
N(3) 0.0402(14) 0.0344(12) 0.0308(12) -0.0030(10) -0.0005(9) -0.0014(10)
C(1) 0.0343(15) 0.0289(13) 0.0311(14) 0.0019(10) -0.0016(10) -0.0014(11)
C(2) 0.0321(14) 0.0300(14) 0.0335(14) 0.0008(10) -0.0009(11) -0.0030(11)
C(3) 0.0372(15) 0.0337(14) 0.0326(14) 0.0011(11) -0.0010(11) -0.0031(12)
C(4) 0.0312(14) 0.0300(13) 0.0370(15) -0.0011(10) -0.0010(11) -0.0001(12)
C(5) 0.0324(15) 0.0344(14) 0.0333(14) 0.0000(10) 0.0013(11) -0.0035(12)
C(6) 0.0348(15) 0.0307(13) 0.0323(14) -0.0006(10) 0.0007(10) 0.0015(12)
C(7) 0.059(2) 0.0314(15) 0.0451(18) -0.0059(13) 0.0008(14) -0.0107(14)
C(8) 0.0356(15) 0.0305(13) 0.0278(13) 0.0016(10) 0.0022(10) -0.0028(11)
C(9) 0.0394(16) 0.0312(14) 0.0361(15) 0.0009(11) -0.0016(11) -0.0026(12)
C(10) 0.0368(15) 0.0367(15) 0.0321(14) 0.0058(11) -0.0011(11) -0.0020(12)
C(11) 0.0382(16) 0.0324(14) 0.0298(14) 0.0033(11) 0.0021(11) -0.0028(11)
C(12) 0.0344(15) 0.0303(13) 0.0294(13) -0.0015(10) 0.0006(10) -0.0022(11)
C(13) 0.075(2) 0.0451(19) 0.059(2) 0.0055(17) -0.0253(19) 0.0140(18)
C(14) 0.0344(15) 0.0279(13) 0.0304(14) -0.0008(10) 0.0017(10) 0.0005(11)
C(15) 0.0358(15) 0.0321(14) 0.0329(14) 0.0050(11) -0.0002(11) -0.0015(12)
C(16) 0.0412(16) 0.0319(14) 0.0285(14) -0.0016(11) 0.0017(11) -0.0004(11)
C(17) 0.0354(15) 0.0306(13) 0.0313(14) 0.0001(10) 0.0004(11) 0.0023(11)
C(18) 0.0374(16) 0.0304(13) 0.0343(15) 0.0015(11) -0.0028(11) -0.0035(12)
C(19) 0.0468(19) 0.0485(18) 0.0415(17) -0.0049(14) -0.0042(14) -0.0136(15)
C(20) 0.0364(16) 0.0287(13) 0.0398(16) -0.0028(10) -0.0049(11) -0.0018(12)
C(21) 0.0450(19) 0.0406(17) 0.0484(19) -0.0028(13) 0.0001(14) 0.0046(14)
C(22) 0.055(2) 0.0483(19) 0.053(2) -0.0145(16) 0.0032(16) 0.0077(16)
C(23) 0.066(2) 0.0389(17) 0.056(2) -0.0179(16) -0.0114(18) 0.0127(16)
C(24) 0.049(2) 0.0392(17) 0.074(2) -0.0006(14) -0.0126(18) 0.0131(17)
C(25) 0.0427(19) 0.0383(17) 0.061(2) -0.0016(13) 0.0034(15) 0.0072(15)
C(26) 0.0421(17) 0.0345(15) 0.0343(15) -0.0033(12) 0.0021(11) -0.0056(12)
C(27) 0.050(2) 0.0484(18) 0.0418(18) 0.0054(14) 0.0104(14) -0.0033(15)
C(28) 0.063(2) 0.062(2) 0.049(2) 0.0022(18) 0.0187(17) -0.0118(18)
C(29) 0.061(2) 0.065(2) 0.0381(17) -0.0181(18) 0.0127(15) -0.0109(17)
C(30) 0.064(2) 0.0498(19) 0.0379(17) -0.0126(16) -0.0038(15) 0.0035(15)
C(31) 0.0475(19) 0.0420(16) 0.0370(16) -0.0048(13) 0.0002(13) -0.0027(14)
C(32) 0.0423(17) 0.0399(16) 0.0343(15) 0.0037(12) -0.0096(12) 0.0022(13)
C(33) 0.054(2) 0.070(2) 0.0401(18) 0.0018(17) -0.0058(15) -0.0080(18)
C(34) 0.077(3) 0.080(2) 0.043(2) 0.005(2) -0.0165(19) -0.014(2)
C(35) 0.071(3) 0.068(2) 0.063(2) -0.014(2) -0.030(2) -0.004(2)
C(36) 0.046(2) 0.101(3) 0.074(2) -0.010(2) -0.015(2) -0.014(2)
C(37) 0.045(2) 0.084(2) 0.051(2) -0.0008(19) -0.0058(16) -0.019(2)
C(38) 0.0487(18) 0.0317(14) 0.0324(15) 0.0050(12) 0.0027(12) 0.0037(12)
C(39) 0.065(2) 0.0380(17) 0.055(2) 0.0109(15) 0.0126(17) 0.0053(16)
C(40) 0.100(3) 0.0367(18) 0.059(2) 0.021(2) 0.016(2) 0.0015(17)
C(41) 0.122(4) 0.0274(17) 0.057(2) -0.005(2) -0.008(2) -0.0046(16)
C(42) 0.080(3) 0.041(2) 0.084(3) -0.0153(19) -0.010(2) 0.003(2)
C(43) 0.061(2) 0.0362(16) 0.061(2) -0.0014(15) -0.0027(17) -0.0012(16)
C(44) 0.0470(18) 0.0442(17) 0.0350(15) 0.0038(13) 0.0004(12) -0.0092(14)
C(45) 0.126(4) 0.051(2) 0.065(2) 0.034(2) 0.016(2) -0.008(2)
C(46) 0.156(6) 0.071(3) 0.098(4) 0.057(3) 0.013(4) -0.010(3)
C(47) 0.091(4) 0.111(4) 0.096(4) 0.036(3) 0.004(3) -0.058(3)
C(48) 0.055(2) 0.100(3) 0.056(2) 0.007(2) 0.0080(18) -0.035(2)
C(49) 0.050(2) 0.063(2) 0.0438(19) 0.0020(16) 0.0072(15) -0.0142(17)
C(50) 0.0355(15) 0.0319(13) 0.0361(15) -0.0033(11) -0.0058(11) 0.0015(12)
C(51) 0.0416(18) 0.0515(19) 0.0405(17) -0.0060(14) -0.0055(13) 0.0075(15)
C(52) 0.053(2) 0.056(2) 0.049(2) -0.0087(16) -0.0141(16) 0.0176(17)
C(53) 0.046(2) 0.0462(19) 0.069(2) 0.0047(14) -0.0141(17) 0.0121(18)
C(54) 0.049(2) 0.060(2) 0.061(2) 0.0176(17) -0.0033(17) -0.0042(19)
C(55) 0.0459(18) 0.0455(18) 0.0408(17) 0.0087(13) -0.0045(13) 0.0001(14)
C(56) 0.062(3) 0.069(3) 0.148(5) 0.009(2) 0.018(3) 0.035(3)

loop_
_atom_type_symbol
_atom_type_description
_atom_type_scat_dispersion_real
_atom_type_scat_dispersion_imag
_atom_type_scat_source
C C 0.003 0.002
;
International Tables for Crystallography
(1992, Vol. C, Tables 4.2.6.8 and 6.1.1.4)
;
H H 0.000 0.000
;
International Tables for Crystallography
(1992, Vol. C, Table 6.1.1.4)
;
F F 0.017 0.010
;
International Tables for Crystallography
(1992, Vol. C, Tables 4.2.6.8 and 6.1.1.4)
;
N N 0.006 0.003
;
International Tables for Crystallography
(1992, Vol. C, Tables 4.2.6.8 and 6.1.1.4)
;
P P 0.102 0.094
;
International Tables for Crystallography
(1992, Vol. C, Tables 4.2.6.8 and 6.1.1.4)
;
Cl Cl 0.148 0.159
;
International Tables for Crystallography
(1992, Vol. C, Tables 4.2.6.8 and 6.1.1.4)
;

loop_
_geom_angle_atom_site_label_1
_geom_angle_atom_site_label_2
_geom_angle_atom_site_label_3
_geom_angle
_geom_angle_publ_flag
_geom_angle_site_symmetry_3
C(57) Cl(6) C(57) 180.0(19) yes 3_766
F(1) P(1) F(2) 178.9(3) yes .
F(1) P(1) F(3) 95.2(3) yes .
F(1) P(1) F(4) 88.5(3) yes .
F(1) P(1) F(5) 88.4(2) yes .
F(1) P(1) F(6) 88.6(2) yes .
F(2) P(1) F(3) 84.6(3) yes .
F(2) P(1) F(4) 91.7(3) yes .
F(2) P(1) F(5) 92.6(2) yes .
F(2) P(1) F(6) 90.4(2) yes .
F(3) P(1) F(4) 176.3(3) yes .
F(3) P(1) F(5) 87.2(2) yes .
F(3) P(1) F(6) 91.0(2) yes .
F(4) P(1) F(5) 92.7(2) yes .
F(4) P(1) F(6) 89.3(2) yes .
F(5) P(1) F(6) 176.3(2) yes .
F(7) P(2) F(8) 175.7(2) yes .
F(7) P(2) F(9) 88.5(2) yes .
F(7) P(2) F(10) 89.9(2) yes .
F(7) P(2) F(11) 92.7(2) yes .
F(7) P(2) F(12) 87.60(19) yes .
F(8) P(2) F(9) 89.8(3) yes .
F(8) P(2) F(10) 91.6(3) yes .
F(8) P(2) F(11) 91.2(2) yes .
F(8) P(2) F(12) 88.4(2) yes .
F(9) P(2) F(10) 177.6(2) yes .
F(9) P(2) F(11) 89.2(2) yes .
F(9) P(2) F(12) 87.74(19) yes .
F(10) P(2) F(11) 92.7(2) yes .
F(10) P(2) F(12) 90.4(2) yes .
F(11) P(2) F(12) 176.9(2) yes .
C(4) N(1) C(5) 119.9(2) yes .
C(4) N(1) C(7) 119.1(2) yes .
C(5) N(1) C(7) 120.8(2) yes .
C(10) N(2) C(11) 119.1(2) yes .
C(10) N(2) C(13) 119.1(2) yes .
C(11) N(2) C(13) 121.8(2) yes .
C(16) N(3) C(17) 120.0(2) yes .
C(16) N(3) C(19) 118.3(2) yes .
C(17) N(3) C(19) 120.7(2) yes .
C(2) C(1) C(8) 119.0(2) yes .
C(2) C(1) C(14) 121.2(2) yes .
C(8) C(1) C(14) 119.7(2) yes .
C(1) C(2) C(3) 123.0(2) yes .
C(1) C(2) C(6) 122.5(2) yes .
C(3) C(2) C(6) 114.5(2) yes .
C(2) C(3) C(4) 122.8(2) yes .
N(1) C(4) C(3) 120.0(2) yes .
N(1) C(4) C(20) 119.3(2) yes .
C(3) C(4) C(20) 120.7(2) yes .
N(1) C(5) C(6) 119.4(2) yes .
N(1) C(5) C(26) 120.9(2) yes .
C(6) C(5) C(26) 119.7(2) yes .
C(2) C(6) C(5) 122.9(2) yes .
C(1) C(8) C(9) 122.4(2) yes .
C(1) C(8) C(12) 122.5(2) yes .
C(9) C(8) C(12) 115.0(2) yes .
C(8) C(9) C(10) 122.3(2) yes .
N(2) C(10) C(9) 121.0(2) yes .
N(2) C(10) C(32) 119.8(2) yes .
C(9) C(10) C(32) 119.2(2) yes .
N(2) C(11) C(12) 119.8(2) yes .
N(2) C(11) C(38) 120.2(2) yes .
C(12) C(11) C(38) 120.0(2) yes .
C(8) C(12) C(11) 122.7(2) yes .
C(1) C(14) C(15) 121.4(2) yes .
C(1) C(14) C(18) 123.3(2) yes .
C(15) C(14) C(18) 115.2(2) yes .
C(14) C(15) C(16) 122.7(2) yes .
N(3) C(16) C(15) 119.5(2) yes .
N(3) C(16) C(44) 120.4(2) yes .
C(15) C(16) C(44) 120.0(2) yes .
N(3) C(17) C(18) 120.2(2) yes .
N(3) C(17) C(50) 119.9(2) yes .
C(18) C(17) C(50) 119.8(2) yes .
C(14) C(18) C(17) 121.6(2) yes .
C(4) C(20) C(21) 120.5(2) yes .
C(4) C(20) C(25) 120.0(2) yes .
C(21) C(20) C(25) 119.4(3) yes .
C(20) C(21) C(22) 120.3(3) yes .
C(21) C(22) C(23) 119.5(3) yes .
C(22) C(23) C(24) 120.5(3) yes .
C(23) C(24) C(25) 120.3(3) yes .
C(20) C(25) C(24) 120.0(3) yes .
C(5) C(26) C(27) 121.3(2) yes .
C(5) C(26) C(31) 120.0(2) yes .
C(27) C(26) C(31) 118.5(3) yes .
C(26) C(27) C(28) 120.0(3) yes .
C(27) C(28) C(29) 121.1(3) yes .
C(28) C(29) C(30) 119.6(3) yes .
C(29) C(30) C(31) 119.6(3) yes .
C(26) C(31) C(30) 121.1(3) yes .
C(10) C(32) C(33) 118.9(3) yes .
C(10) C(32) C(37) 120.8(3) yes .
C(33) C(32) C(37) 120.1(3) yes .
C(32) C(33) C(34) 120.0(3) yes .
C(33) C(34) C(35) 119.6(4) yes .
C(34) C(35) C(36) 120.7(4) yes .
C(35) C(36) C(37) 121.2(4) yes .
C(32) C(37) C(36) 118.5(3) yes .
C(11) C(38) C(39) 121.5(3) yes .
C(11) C(38) C(43) 118.7(2) yes .
C(39) C(38) C(43) 119.4(3) yes .
C(38) C(39) C(40) 120.2(3) yes .
C(39) C(40) C(41) 120.3(4) yes .
C(40) C(41) C(42) 120.0(3) yes .
C(41) C(42) C(43) 120.1(4) yes .
C(38) C(43) C(42) 119.9(3) yes .
C(16) C(44) C(45) 119.6(3) yes .
C(16) C(44) C(49) 121.2(3) yes .
C(45) C(44) C(49) 118.9(3) yes .
C(44) C(45) C(46) 121.1(4) yes .
C(45) C(46) C(47) 119.4(5) yes .
C(46) C(47) C(48) 120.8(5) yes .
C(47) C(48) C(49) 119.8(4) yes .
C(44) C(49) C(48) 119.9(3) yes .
C(17) C(50) C(51) 121.6(2) yes .
C(17) C(50) C(55) 119.1(2) yes .
C(51) C(50) C(55) 119.1(2) yes .
C(50) C(51) C(52) 119.9(3) yes .
C(51) C(52) C(53) 119.9(3) yes .
C(52) C(53) C(54) 120.1(3) yes .
C(53) C(54) C(55) 120.8(3) yes .
C(50) C(55) C(54) 120.1(3) yes .
Cl(1) C(56) Cl(2) 117.3(4) yes .
Cl(1) C(56) Cl(3) 108.1(3) yes .
Cl(2) C(56) Cl(3) 105.2(3) yes .
Cl(4) C(57) Cl(5) 116(2) yes .
Cl(4) C(57) Cl(6) 126.3(19) yes .
Cl(5) C(57) Cl(6) 102(2) yes .
C(2) C(3) H(1) 118.6 no .
C(4) C(3) H(1) 118.6 no .
C(2) C(6) H(2) 118.6 no .
C(5) C(6) H(2) 118.6 no .
N(1) C(7) H(3) 109.5 no .
N(1) C(7) H(4) 109.5 no .
N(1) C(7) H(5) 109.5 no .
H(3) C(7) H(4) 109.5 no .
H(3) C(7) H(5) 109.5 no .
H(4) C(7) H(5) 109.5 no .
C(8) C(9) H(6) 118.8 no .
C(10) C(9) H(6) 118.8 no .
C(8) C(12) H(7) 118.6 no .
C(11) C(12) H(7) 118.6 no .
N(2) C(13) H(8) 109.5 no .
N(2) C(13) H(9) 109.5 no .
N(2) C(13) H(10) 109.5 no .
H(8) C(13) H(9) 109.5 no .
H(8) C(13) H(10) 109.5 no .
H(9) C(13) H(10) 109.5 no .
C(14) C(15) H(11) 118.7 no .
C(16) C(15) H(11) 118.7 no .
C(14) C(18) H(12) 119.2 no .
C(17) C(18) H(12) 119.2 no .
N(3) C(19) H(13) 109.5 no .
N(3) C(19) H(14) 109.5 no .
N(3) C(19) H(15) 109.5 no .
H(13) C(19) H(14) 109.5 no .
H(13) C(19) H(15) 109.5 no .
H(14) C(19) H(15) 109.5 no .
C(20) C(21) H(16) 119.8 no .
C(22) C(21) H(16) 119.8 no .
C(21) C(22) H(17) 120.2 no .
C(23) C(22) H(17) 120.2 no .
C(22) C(23) H(18) 119.8 no .
C(24) C(23) H(18) 119.8 no .
C(23) C(24) H(19) 119.8 no .
C(25) C(24) H(19) 119.9 no .
C(20) C(25) H(20) 120.0 no .
C(24) C(25) H(20) 120.0 no .
C(26) C(27) H(21) 120.0 no .
C(28) C(27) H(21) 120.0 no .
C(27) C(28) H(22) 119.5 no .
C(29) C(28) H(22) 119.5 no .
C(28) C(29) H(23) 120.2 no .
C(30) C(29) H(23) 120.2 no .
C(29) C(30) H(24) 120.2 no .
C(31) C(30) H(24) 120.2 no .
C(26) C(31) H(25) 119.4 no .
C(30) C(31) H(25) 119.4 no .
C(32) C(33) H(26) 120.0 no .
C(34) C(33) H(26) 120.0 no .
C(33) C(34) H(27) 120.2 no .
C(35) C(34) H(27) 120.2 no .
C(34) C(35) H(28) 119.7 no .
C(36) C(35) H(28) 119.6 no .
C(35) C(36) H(29) 119.4 no .
C(37) C(36) H(29) 119.4 no .
C(32) C(37) H(30) 120.8 no .
C(36) C(37) H(30) 120.8 no .
C(38) C(39) H(31) 119.9 no .
C(40) C(39) H(31) 119.9 no .
C(39) C(40) H(32) 119.8 no .
C(41) C(40) H(32) 119.8 no .
C(40) C(41) H(33) 120.0 no .
C(42) C(41) H(33) 120.0 no .
C(41) C(42) H(34) 119.9 no .
C(43) C(42) H(34) 119.9 no .
C(38) C(43) H(35) 120.0 no .
C(42) C(43) H(35) 120.0 no .
C(44) C(45) H(36) 119.5 no .
C(46) C(45) H(36) 119.5 no .
C(45) C(46) H(37) 120.3 no .
C(47) C(46) H(37) 120.3 no .
C(46) C(47) H(38) 119.6 no .
C(48) C(47) H(38) 119.6 no .
C(47) C(48) H(39) 120.1 no .
C(49) C(48) H(39) 120.1 no .
C(44) C(49) H(40) 120.0 no .
C(48) C(49) H(40) 120.0 no .
C(50) C(51) H(41) 120.0 no .
C(52) C(51) H(41) 120.0 no .
C(51) C(52) H(42) 120.0 no .
C(53) C(52) H(42) 120.0 no .
C(52) C(53) H(43) 120.0 no .
C(54) C(53) H(43) 120.0 no .
C(53) C(54) H(44) 119.6 no .
C(55) C(54) H(44) 119.6 no .
C(50) C(55) H(45) 119.9 no .
C(54) C(55) H(45) 119.9 no .
Cl(1) C(56) H(46) 108.7 no .
Cl(2) C(56) H(46) 108.7 no .
Cl(3) C(56) H(46) 108.6 no .
Cl(4) C(57) H(47) 103.0 no .
Cl(5) C(57) H(47) 103.0 no .
Cl(6) C(57) H(47) 103.0 no .

loop_
_geom_bond_atom_site_label_1
_geom_bond_atom_site_label_2
_geom_bond_distance
_geom_bond_publ_flag
_geom_bond_site_symmetry_2
Cl(1) C(56) 1.651(6) yes .
Cl(2) C(56) 1.717(6) yes .
Cl(3) C(56) 1.813(7) yes .
Cl(4) C(57) 1.42(3) yes .
Cl(5) C(57) 1.45(4) yes .
Cl(6) C(57) 1.61(2) yes .
Cl(6) C(57) 1.61(2) yes 3_766
P(1) F(1) 1.575(4) yes .
P(1) F(2) 1.541(4) yes .
P(1) F(3) 1.577(4) yes .
P(1) F(4) 1.554(4) yes .
P(1) F(5) 1.577(4) yes .
P(1) F(6) 1.559(4) yes .
P(2) F(7) 1.573(3) yes .
P(2) F(8) 1.554(5) yes .
P(2) F(9) 1.599(4) yes .
P(2) F(10) 1.534(6) yes .
P(2) F(11) 1.561(4) yes .
P(2) F(12) 1.595(3) yes .
N(1) C(4) 1.371(4) yes .
N(1) C(5) 1.379(3) yes .
N(1) C(7) 1.487(3) yes .
N(2) C(10) 1.370(3) yes .
N(2) C(11) 1.392(3) yes .
N(2) C(13) 1.467(4) yes .
N(3) C(16) 1.386(3) yes .
N(3) C(17) 1.371(3) yes .
N(3) C(19) 1.492(4) yes .
C(1) C(2) 1.446(3) yes .
C(1) C(8) 1.453(3) yes .
C(1) C(14) 1.439(4) yes .
C(2) C(3) 1.406(4) yes .
C(2) C(6) 1.415(4) yes .
C(3) C(4) 1.369(4) yes .
C(4) C(20) 1.484(4) yes .
C(5) C(6) 1.371(4) yes .
C(5) C(26) 1.478(4) yes .
C(8) C(9) 1.407(4) yes .
C(8) C(12) 1.412(3) yes .
C(9) C(10) 1.361(4) yes .
C(10) C(32) 1.489(4) yes .
C(11) C(12) 1.365(4) yes .
C(11) C(38) 1.484(4) yes .
C(14) C(15) 1.413(4) yes .
C(14) C(18) 1.415(4) yes .
C(15) C(16) 1.369(4) yes .
C(16) C(44) 1.478(4) yes .
C(17) C(18) 1.382(4) yes .
C(17) C(50) 1.490(4) yes .
C(20) C(21) 1.385(4) yes .
C(20) C(25) 1.394(4) yes .
C(21) C(22) 1.384(5) yes .
C(22) C(23) 1.388(5) yes .
C(23) C(24) 1.366(5) yes .
C(24) C(25) 1.381(5) yes .
C(26) C(27) 1.403(4) yes .
C(26) C(31) 1.386(4) yes .
C(27) C(28) 1.381(5) yes .
C(28) C(29) 1.379(5) yes .
C(29) C(30) 1.388(5) yes .
C(30) C(31) 1.394(5) yes .
C(32) C(33) 1.392(5) yes .
C(32) C(37) 1.383(5) yes .
C(33) C(34) 1.397(6) yes .
C(34) C(35) 1.360(7) yes .
C(35) C(36) 1.367(6) yes .
C(36) C(37) 1.398(6) yes .
C(38) C(39) 1.387(5) yes .
C(38) C(43) 1.387(5) yes .
C(39) C(40) 1.392(5) yes .
C(40) C(41) 1.366(7) yes .
C(41) C(42) 1.385(7) yes .
C(42) C(43) 1.392(5) yes .
C(44) C(45) 1.366(5) yes .
C(44) C(49) 1.385(5) yes .
C(45) C(46) 1.388(8) yes .
C(46) C(47) 1.362(9) yes .
C(47) C(48) 1.361(8) yes .
C(48) C(49) 1.396(6) yes .
C(50) C(51) 1.391(4) yes .
C(50) C(55) 1.383(4) yes .
C(51) C(52) 1.405(5) yes .
C(52) C(53) 1.372(5) yes .
C(53) C(54) 1.366(6) yes .
C(54) C(55) 1.390(5) yes .
C(3) H(1) 0.950 no .
C(6) H(2) 0.950 no .
C(7) H(3) 0.980 no .
C(7) H(4) 0.980 no .
C(7) H(5) 0.980 no .
C(9) H(6) 0.950 no .
C(12) H(7) 0.950 no .
C(13) H(8) 0.980 no .
C(13) H(9) 0.980 no .
C(13) H(10) 0.980 no .
C(15) H(11) 0.950 no .
C(18) H(12) 0.950 no .
C(19) H(13) 0.980 no .
C(19) H(14) 0.980 no .
C(19) H(15) 0.980 no .
C(21) H(16) 0.950 no .
C(22) H(17) 0.950 no .
C(23) H(18) 0.950 no .
C(24) H(19) 0.950 no .
C(25) H(20) 0.950 no .
C(27) H(21) 0.950 no .
C(28) H(22) 0.950 no .
C(29) H(23) 0.950 no .
C(30) H(24) 0.950 no .
C(31) H(25) 0.950 no .
C(33) H(26) 0.950 no .
C(34) H(27) 0.950 no .
C(35) H(28) 0.950 no .
C(36) H(29) 0.950 no .
C(37) H(30) 0.950 no .
C(39) H(31) 0.950 no .
C(40) H(32) 0.950 no .
C(41) H(33) 0.950 no .
C(42) H(34) 0.950 no .
C(43) H(35) 0.950 no .
C(45) H(36) 0.950 no .
C(46) H(37) 0.950 no .
C(47) H(38) 0.950 no .
C(48) H(39) 0.950 no .
C(49) H(40) 0.950 no .
C(51) H(41) 0.950 no .
C(52) H(42) 0.950 no .
C(53) H(43) 0.950 no .
C(54) H(44) 0.950 no .
C(55) H(45) 0.950 no .
C(56) H(46) 1.000 no .
C(57) H(47) 1.000 no .

loop_
_geom_contact_atom_site_label_1
_geom_contact_atom_site_label_2
_geom_contact_distance
_geom_contact_site_symmetry_2
Cl(1) C(35) 3.525(5) 3_655
Cl(2) F(9) 3.587(4) 4_445
Cl(2) N(1) 3.600(3) .
Cl(2) C(5) 3.406(3) .
Cl(2) C(31) 3.562(4) .
Cl(3) Cl(4) 3.380(15) 4_455
Cl(4) Cl(3) 3.380(15) 4_555
Cl(4) F(4) 3.329(16) 4_555
Cl(4) F(5) 3.088(15) 4_555
Cl(4) C(53) 3.578(15) 2_756
Cl(5) C(41) 3.13(3) .
Cl(5) C(42) 3.23(3) .
Cl(5) C(45) 3.17(3) .
Cl(5) C(46) 3.15(3) .
F(1) N(3) 3.327(6) 4_455
F(1) C(12) 3.599(5) 4_455
F(1) C(15) 3.325(6) 4_455
F(1) C(16) 3.181(6) 4_455
F(1) C(43) 3.528(6) 4_455
F(2) N(2) 3.560(6) .
F(2) C(8) 3.477(5) .
F(2) C(11) 3.259(5) .
F(2) C(12) 3.222(5) .
F(2) C(15) 3.526(5) .
F(3) N(2) 3.222(6) .
F(3) C(10) 3.565(6) .
F(3) C(11) 3.589(7) .
F(3) C(13) 3.463(6) .
F(3) C(29) 3.449(6) 2_655
F(3) C(37) 3.494(6) .
F(3) C(39) 3.504(7) .
F(4) Cl(4) 3.329(16) 4_455
F(4) C(19) 3.388(6) 4_455
F(4) C(57) 3.43(2) 4_455
F(5) Cl(4) 3.088(15) 4_455
F(5) C(42) 3.423(6) 4_455
F(5) C(43) 3.521(6) 4_455
F(6) N(3) 3.359(5) 4_455
F(6) C(17) 3.205(5) 4_455
F(6) C(19) 3.427(5) 4_455
F(6) C(50) 3.463(5) 4_455
F(6) C(55) 3.333(5) 4_455
F(7) N(1) 2.917(3) .
F(7) C(4) 3.224(4) .
F(7) C(5) 3.186(4) .
F(7) C(7) 3.421(4) .
F(7) C(25) 3.362(5) .
F(7) C(27) 3.303(4) .
F(8) C(21) 3.499(6) 4_545
F(8) C(22) 3.484(7) 4_545
F(8) C(40) 3.207(6) 4_555
F(8) C(41) 3.539(7) 4_555
F(9) Cl(2) 3.587(4) 4_545
F(9) C(7) 3.486(5) 4_545
F(9) C(33) 3.257(5) 3_755
F(9) C(34) 3.532(6) 3_755
F(9) C(56) 3.268(6) 4_545
F(10) C(55) 3.395(6) .
F(11) C(30) 3.260(5) 3_755
F(11) C(33) 3.365(6) 3_755
F(11) C(34) 3.493(6) 3_755
F(12) C(21) 3.377(4) 4_545
F(12) C(48) 3.320(5) 3_756
F(12) C(56) 3.090(6) 4_545
N(1) Cl(2) 3.600(3) .
N(1) F(7) 2.917(3) .
N(2) F(2) 3.560(6) .
N(2) F(3) 3.222(6) .
N(3) F(1) 3.327(6) 4_555
N(3) F(6) 3.359(5) 4_555
C(4) F(7) 3.224(4) .
C(5) Cl(2) 3.406(3) .
C(5) F(7) 3.186(4) .
C(7) F(7) 3.421(4) .
C(7) F(9) 3.486(5) 4_445
C(8) F(2) 3.477(5) .
C(8) C(29) 3.536(5) 3_755
C(10) F(3) 3.565(6) .
C(11) F(2) 3.259(5) .
C(11) F(3) 3.589(7) .
C(12) F(1) 3.599(5) 4_555
C(12) F(2) 3.222(5) .
C(12) C(28) 3.566(5) 3_755
C(12) C(29) 3.578(5) 3_755
C(13) F(3) 3.463(6) .
C(13) C(30) 3.542(5) 2_655
C(15) F(1) 3.325(6) 4_555
C(15) F(2) 3.526(5) .
C(15) C(52) 3.363(5) 3_756
C(16) F(1) 3.181(6) 4_555
C(16) C(51) 3.577(4) 3_756
C(16) C(52) 3.589(5) 3_756
C(17) F(6) 3.205(5) 4_555
C(19) F(4) 3.388(6) 4_555
C(19) F(6) 3.427(5) 4_555
C(19) C(21) 3.528(5) 3_756
C(19) C(22) 3.327(5) 3_756
C(21) F(8) 3.499(6) 4_445
C(21) F(12) 3.377(4) 4_445
C(21) C(19) 3.528(5) 3_756
C(22) F(8) 3.484(7) 4_445
C(22) C(19) 3.327(5) 3_756
C(24) C(48) 3.543(6) 3_756
C(25) F(7) 3.362(5) .
C(27) F(7) 3.303(4) .
C(28) C(12) 3.566(5) 3_755
C(29) F(3) 3.449(6) 2_645
C(29) C(8) 3.536(5) 3_755
C(29) C(12) 3.578(5) 3_755
C(30) F(11) 3.260(5) 3_755
C(30) C(13) 3.542(5) 2_645
C(31) Cl(2) 3.562(4) .
C(33) F(9) 3.257(5) 3_755
C(33) F(11) 3.365(6) 3_755
C(34) F(9) 3.532(6) 3_755
C(34) F(11) 3.493(6) 3_755
C(35) Cl(1) 3.525(5) 3_655
C(37) F(3) 3.494(6) .
C(39) F(3) 3.504(7) .
C(40) F(8) 3.207(6) 4_455
C(41) Cl(5) 3.13(3) .
C(41) F(8) 3.539(7) 4_455
C(42) Cl(5) 3.23(3) .
C(42) F(5) 3.423(6) 4_555
C(43) F(1) 3.528(6) 4_555
C(43) F(5) 3.521(6) 4_555
C(45) Cl(5) 3.17(3) .
C(46) Cl(5) 3.15(3) .
C(48) F(12) 3.320(5) 3_756
C(48) C(24) 3.543(6) 3_756
C(50) F(6) 3.463(5) 4_555
C(51) C(16) 3.577(4) 3_756
C(52) C(15) 3.363(5) 3_756
C(52) C(16) 3.589(5) 3_756
C(53) Cl(4) 3.578(15) 2_746
C(55) F(6) 3.333(5) 4_555
C(55) F(10) 3.395(6) .
C(56) F(9) 3.268(6) 4_445
C(56) F(12) 3.090(6) 4_445
C(57) F(4) 3.43(2) 4_555
Cl(1) H(3) 2.962 4_445
Cl(1) H(20) 3.351 4_445
Cl(1) H(28) 2.795 3_655
Cl(1) H(34) 3.221 4_455
Cl(2) H(4) 3.503 .
Cl(2) H(6) 2.962 .
Cl(2) H(8) 3.058 2_645
Cl(2) H(25) 3.045 .
Cl(3) H(6) 3.216 .
Cl(3) H(34) 3.595 4_455
Cl(4) H(19) 2.838 1_565
Cl(4) H(34) 3.518 .
Cl(4) H(38) 3.147 3_766
Cl(4) H(43) 2.982 2_756
Cl(5) H(18) 3.089 1_565
Cl(5) H(19) 3.416 1_565
Cl(5) H(33) 3.194 .
Cl(5) H(34) 3.344 .
Cl(5) H(36) 2.788 .
Cl(5) H(37) 2.810 .
Cl(5) H(44) 3.351 4_455
Cl(6) H(18) 2.977 1_565
Cl(6) H(18) 2.977 3_756
P(1) H(13) 3.363 4_455
P(2) H(20) 3.470 .
P(2) H(32) 3.511 4_555
P(2) H(46) 3.043 4_545
F(1) H(7) 2.667 4_455
F(1) H(13) 3.150 4_455
F(1) H(23) 3.575 2_655
F(1) H(35) 3.087 4_455
F(1) H(36) 3.078 4_455
F(1) H(47) 3.479 4_455
F(2) H(7) 3.559 .
F(2) H(11) 2.580 .
F(2) H(31) 3.273 .
F(3) H(9) 3.264 .
F(3) H(10) 3.315 .
F(3) H(23) 2.925 2_655
F(3) H(30) 2.647 .
F(3) H(31) 2.642 .
F(3) H(35) 3.390 4_455
F(4) H(13) 2.463 4_455
F(4) H(43) 2.948 3_756
F(4) H(47) 2.630 4_455
F(5) H(30) 2.808 .
F(5) H(34) 2.887 4_455
F(5) H(35) 3.078 4_455
F(5) H(47) 3.402 4_455
F(6) H(13) 2.724 4_455
F(6) H(31) 3.059 .
F(6) H(45) 2.945 4_455
F(7) H(3) 2.917 .
F(7) H(20) 2.526 .
F(7) H(21) 2.531 .
F(7) H(46) 2.871 4_545
F(8) H(5) 2.930 4_545
F(8) H(27) 3.068 3_755
F(8) H(32) 2.455 4_555
F(8) H(33) 3.131 4_555
F(8) H(44) 3.339 .
F(9) H(4) 3.272 4_545
F(9) H(5) 2.821 4_545
F(9) H(8) 3.562 3_755
F(9) H(21) 3.518 .
F(9) H(26) 2.854 3_755
F(9) H(27) 3.347 3_755
F(9) H(46) 2.430 4_545
F(10) H(12) 2.770 .
F(10) H(20) 3.282 .
F(10) H(32) 3.394 4_555
F(10) H(39) 3.283 3_756
F(10) H(40) 3.434 3_756
F(10) H(45) 2.994 .
F(11) H(24) 2.439 3_755
F(11) H(25) 3.557 3_755
F(11) H(26) 2.685 3_755
F(11) H(27) 2.946 3_755
F(11) H(32) 3.084 4_555
F(12) H(16) 2.935 4_545
F(12) H(20) 2.814 .
F(12) H(39) 2.374 3_756
F(12) H(46) 2.126 4_545
N(2) H(22) 3.214 3_755
N(3) H(41) 3.343 3_756
C(1) H(23) 3.114 3_755
C(8) H(22) 3.403 3_755
C(8) H(23) 3.054 3_755
C(10) H(22) 3.593 3_755
C(11) H(22) 2.898 3_755
C(12) H(22) 2.967 3_755
C(12) H(23) 3.006 3_755
C(14) H(23) 3.550 3_755
C(14) H(41) 3.184 3_756
C(14) H(42) 3.281 3_756
C(15) H(41) 3.299 3_756
C(15) H(42) 2.867 3_756
C(16) H(41) 3.390 3_756
C(16) H(42) 3.435 3_756
C(17) H(41) 3.080 3_756
C(18) H(41) 2.965 3_756
C(19) H(17) 3.506 3_756
C(20) H(15) 3.447 3_756
C(21) H(14) 3.133 3_756
C(21) H(15) 3.239 3_756
C(21) H(39) 3.402 2_646
C(22) H(13) 3.139 3_756
C(22) H(14) 3.270 3_756
C(22) H(15) 3.015 3_756
C(22) H(39) 3.349 2_646
C(22) H(43) 3.431 4_445
C(22) H(44) 3.115 4_445
C(23) H(13) 3.468 3_756
C(23) H(15) 2.997 3_756
C(23) H(33) 3.349 1_545
C(23) H(43) 3.304 4_445
C(23) H(44) 2.941 4_445
C(23) H(47) 3.533 3_756
C(24) H(15) 3.201 3_756
C(24) H(33) 3.127 1_545
C(24) H(39) 3.532 3_756
C(25) H(15) 3.421 3_756
C(25) H(39) 3.481 3_756
C(26) H(10) 3.560 2_645
C(28) H(2) 3.390 3_755
C(28) H(10) 3.542 2_645
C(28) H(35) 3.447 3_755
C(29) H(2) 2.960 3_755
C(29) H(9) 3.483 2_645
C(29) H(10) 3.332 2_645
C(30) H(2) 3.174 3_755
C(30) H(9) 2.956 2_645
C(30) H(10) 3.255 2_645
C(31) H(9) 3.299 2_645
C(31) H(10) 3.357 2_645
C(34) H(4) 3.490 2_655
C(34) H(5) 3.564 2_655
C(35) H(3) 3.385 2_655
C(35) H(4) 3.527 2_655
C(36) H(28) 3.545 3_655
C(36) H(35) 3.523 4_455
C(37) H(35) 3.419 4_455
C(38) H(22) 3.517 3_755
C(39) H(27) 3.583 2_655
C(40) H(27) 2.912 2_655
C(40) H(44) 3.261 4_455
C(40) H(45) 3.283 4_455
C(41) H(27) 2.964 2_655
C(41) H(28) 3.394 2_655
C(41) H(44) 3.589 4_455
C(42) H(28) 3.343 2_655
C(42) H(29) 3.396 4_555
C(43) H(22) 3.362 3_755
C(43) H(29) 3.239 4_555
C(43) H(30) 3.471 4_555
C(45) H(47) 3.497 .
C(47) H(16) 3.438 2_656
C(47) H(17) 3.353 2_656
C(47) H(19) 3.398 3_756
C(48) H(16) 3.381 2_656
C(48) H(17) 2.928 2_656
C(48) H(19) 3.204 3_756
C(49) H(17) 3.566 2_656
C(50) H(40) 3.499 3_756
C(51) H(1) 3.472 3_756
C(51) H(40) 3.450 3_756
C(52) H(11) 3.380 3_756
C(52) H(38) 3.351 4_555
C(52) H(40) 3.551 3_756
C(53) H(17) 3.203 4_545
C(53) H(18) 3.201 4_545
C(53) H(37) 3.127 4_555
C(53) H(38) 3.515 4_555
C(54) H(17) 3.195 4_545
C(54) H(18) 3.163 4_545
C(54) H(32) 3.345 4_555
C(54) H(37) 2.812 4_555
C(55) H(32) 3.270 4_555
C(55) H(37) 3.159 4_555
C(57) H(18) 3.382 1_565
C(57) H(18) 3.387 3_756
C(57) H(19) 3.257 1_565
C(57) H(43) 3.260 2_756
H(1) C(51) 3.472 3_756
H(1) H(14) 3.037 3_756
H(1) H(41) 2.718 3_756
H(1) H(42) 3.453 3_756
H(2) C(28) 3.390 3_755
H(2) C(29) 2.960 3_755
H(2) C(30) 3.174 3_755
H(2) H(23) 3.084 3_755
H(2) H(24) 3.396 3_755
H(3) Cl(1) 2.962 4_545
H(3) F(7) 2.917 .
H(3) C(35) 3.385 2_645
H(3) H(28) 3.351 2_645
H(4) Cl(2) 3.503 .
H(4) F(9) 3.272 4_445
H(4) C(34) 3.490 2_645
H(4) C(35) 3.527 2_645
H(4) H(8) 3.469 2_645
H(4) H(10) 2.953 2_645
H(5) F(8) 2.930 4_445
H(5) F(9) 2.821 4_445
H(5) C(34) 3.564 2_645
H(5) H(27) 3.494 2_645
H(6) Cl(2) 2.962 .
H(6) Cl(3) 3.216 .
H(7) F(1) 2.667 4_555
H(7) F(2) 3.559 .
H(7) H(22) 3.287 3_755
H(7) H(23) 2.876 3_755
H(8) Cl(2) 3.058 2_655
H(8) F(9) 3.562 3_755
H(8) H(4) 3.469 2_655
H(8) H(22) 3.532 3_755
H(9) F(3) 3.264 .
H(9) C(29) 3.483 2_655
H(9) C(30) 2.956 2_655
H(9) C(31) 3.299 2_655
H(9) H(24) 2.917 2_655
H(9) H(25) 3.463 2_655
H(10) F(3) 3.315 .
H(10) C(26) 3.560 2_655
H(10) C(28) 3.542 2_655
H(10) C(29) 3.332 2_655
H(10) C(30) 3.255 2_655
H(10) C(31) 3.357 2_655
H(10) H(4) 2.953 2_655
H(11) F(2) 2.580 .
H(11) C(52) 3.380 3_756
H(11) H(42) 2.738 3_756
H(12) F(10) 2.770 .
H(12) H(41) 3.316 3_756
H(13) P(1) 3.363 4_555
H(13) F(1) 3.150 4_555
H(13) F(4) 2.463 4_555
H(13) F(6) 2.724 4_555
H(13) C(22) 3.139 3_756
H(13) C(23) 3.468 3_756
H(13) H(17) 3.078 3_756
H(14) C(21) 3.133 3_756
H(14) C(22) 3.270 3_756
H(14) H(1) 3.037 3_756
H(14) H(16) 3.218 3_756
H(14) H(17) 3.448 3_756
H(14) H(38) 3.580 4_555
H(15) C(20) 3.447 3_756
H(15) C(21) 3.239 3_756
H(15) C(22) 3.015 3_756
H(15) C(23) 2.997 3_756
H(15) C(24) 3.201 3_756
H(15) C(25) 3.421 3_756
H(15) H(17) 3.425 3_756
H(15) H(18) 3.400 3_756
H(16) F(12) 2.935 4_445
H(16) C(47) 3.438 2_646
H(16) C(48) 3.381 2_646
H(16) H(14) 3.218 3_756
H(16) H(38) 2.957 2_646
H(16) H(39) 2.831 2_646
H(16) H(46) 3.537 .
H(17) C(19) 3.506 3_756
H(17) C(47) 3.353 2_646
H(17) C(48) 2.928 2_646
H(17) C(49) 3.566 2_646
H(17) C(53) 3.203 4_445
H(17) C(54) 3.195 4_445
H(17) H(13) 3.078 3_756
H(17) H(14) 3.448 3_756
H(17) H(15) 3.425 3_756
H(17) H(38) 3.479 2_646
H(17) H(39) 2.725 2_646
H(17) H(43) 2.872 4_445
H(17) H(44) 2.855 4_445
H(18) Cl(5) 3.089 1_545
H(18) Cl(6) 2.977 1_545
H(18) C(53) 3.201 4_445
H(18) C(54) 3.163 4_445
H(18) C(57) 3.382 1_545
H(18) C(57) 3.387 3_756
H(18) H(15) 3.400 3_756
H(18) H(33) 3.509 1_545
H(18) H(43) 2.602 4_445
H(18) H(44) 2.517 4_445
H(18) H(47) 2.781 3_756
H(19) Cl(4) 2.838 1_545
H(19) Cl(5) 3.416 1_545
H(19) C(47) 3.398 3_756
H(19) C(48) 3.204 3_756
H(19) C(57) 3.257 1_545
H(19) H(33) 3.152 1_545
H(19) H(38) 3.486 3_756
H(19) H(39) 3.194 3_756
H(20) Cl(1) 3.351 4_545
H(20) P(2) 3.470 .
H(20) F(7) 2.526 .
H(20) F(10) 3.282 .
H(20) F(12) 2.814 .
H(20) H(39) 3.100 3_756
H(20) H(46) 3.290 4_545
H(21) F(7) 2.531 .
H(21) F(9) 3.518 .
H(22) N(2) 3.214 3_755
H(22) C(8) 3.403 3_755
H(22) C(10) 3.593 3_755
H(22) C(11) 2.898 3_755
H(22) C(12) 2.967 3_755
H(22) C(38) 3.517 3_755
H(22) C(43) 3.362 3_755
H(22) H(7) 3.287 3_755
H(22) H(8) 3.532 3_755
H(22) H(29) 3.466 2_645
H(22) H(35) 2.726 3_755
H(23) F(1) 3.575 2_645
H(23) F(3) 2.925 2_645
H(23) C(1) 3.114 3_755
H(23) C(8) 3.054 3_755
H(23) C(12) 3.006 3_755
H(23) C(14) 3.550 3_755
H(23) H(2) 3.084 3_755
H(23) H(7) 2.876 3_755
H(23) H(35) 3.420 3_755
H(24) F(11) 2.439 3_755
H(24) H(2) 3.396 3_755
H(24) H(9) 2.917 2_645
H(24) H(31) 3.110 2_645
H(24) H(32) 3.516 2_645
H(25) Cl(2) 3.045 .
H(25) F(11) 3.557 3_755
H(25) H(9) 3.463 2_645
H(26) F(9) 2.854 3_755
H(26) F(11) 2.685 3_755
H(27) F(8) 3.068 3_755
H(27) F(9) 3.347 3_755
H(27) F(11) 2.946 3_755
H(27) C(39) 3.583 2_645
H(27) C(40) 2.912 2_645
H(27) C(41) 2.964 2_645
H(27) H(5) 3.494 2_655
H(27) H(32) 2.968 2_645
H(27) H(33) 3.041 2_645
H(28) Cl(1) 2.795 3_655
H(28) C(36) 3.545 3_655
H(28) C(41) 3.394 2_645
H(28) C(42) 3.343 2_645
H(28) H(3) 3.351 2_655
H(28) H(28) 3.583 3_655
H(28) H(29) 2.943 3_655
H(28) H(33) 3.394 2_645
H(28) H(34) 3.323 2_645
H(29) C(42) 3.396 4_455
H(29) C(43) 3.239 4_455
H(29) H(22) 3.466 2_655
H(29) H(28) 2.943 3_655
H(29) H(34) 3.216 4_455
H(29) H(35) 2.936 4_455
H(30) F(3) 2.647 .
H(30) F(5) 2.808 .
H(30) C(43) 3.471 4_455
H(30) H(34) 3.213 4_455
H(30) H(35) 2.737 4_455
H(31) F(2) 3.273 .
H(31) F(3) 2.642 .
H(31) F(6) 3.059 .
H(31) H(24) 3.110 2_655
H(31) H(45) 3.364 4_455
H(32) P(2) 3.511 4_455
H(32) F(8) 2.455 4_455
H(32) F(10) 3.394 4_455
H(32) F(11) 3.084 4_455
H(32) C(54) 3.345 4_455
H(32) C(55) 3.270 4_455
H(32) H(24) 3.516 2_655
H(32) H(27) 2.968 2_655
H(32) H(44) 2.753 4_455
H(32) H(45) 2.603 4_455
H(33) Cl(5) 3.194 .
H(33) F(8) 3.131 4_455
H(33) C(23) 3.349 1_565
H(33) C(24) 3.127 1_565
H(33) H(18) 3.509 1_565
H(33) H(19) 3.152 1_565
H(33) H(27) 3.041 2_655
H(33) H(28) 3.394 2_655
H(33) H(44) 3.385 4_455
H(34) Cl(1) 3.221 4_555
H(34) Cl(3) 3.595 4_555
H(34) Cl(4) 3.518 .
H(34) Cl(5) 3.344 .
H(34) F(5) 2.887 4_555
H(34) H(28) 3.323 2_655
H(34) H(29) 3.216 4_555
H(34) H(30) 3.213 4_555
H(35) F(1) 3.087 4_555
H(35) F(3) 3.390 4_555
H(35) F(5) 3.078 4_555
H(35) C(28) 3.447 3_755
H(35) C(36) 3.523 4_555
H(35) C(37) 3.419 4_555
H(35) H(22) 2.726 3_755
H(35) H(23) 3.420 3_755
H(35) H(29) 2.936 4_555
H(35) H(30) 2.737 4_555
H(36) Cl(5) 2.788 .
H(36) F(1) 3.078 4_555
H(36) H(47) 3.352 .
H(37) Cl(5) 2.810 .
H(37) C(53) 3.127 4_455
H(37) C(54) 2.812 4_455
H(37) C(55) 3.159 4_455
H(37) H(43) 3.447 4_455
H(37) H(44) 2.952 4_455
H(37) H(45) 3.488 4_455
H(38) Cl(4) 3.147 3_766
H(38) C(52) 3.351 4_455
H(38) C(53) 3.515 4_455
H(38) H(14) 3.580 4_455
H(38) H(16) 2.957 2_656
H(38) H(17) 3.479 2_656
H(38) H(19) 3.486 3_756
H(38) H(42) 3.469 4_455
H(39) F(10) 3.283 3_756
H(39) F(12) 2.374 3_756
H(39) C(21) 3.402 2_656
H(39) C(22) 3.349 2_656
H(39) C(24) 3.532 3_756
H(39) C(25) 3.481 3_756
H(39) H(16) 2.831 2_656
H(39) H(17) 2.725 2_656
H(39) H(19) 3.194 3_756
H(39) H(20) 3.100 3_756
H(40) F(10) 3.434 3_756
H(40) C(50) 3.499 3_756
H(40) C(51) 3.450 3_756
H(40) C(52) 3.551 3_756
H(41) N(3) 3.343 3_756
H(41) C(14) 3.184 3_756
H(41) C(15) 3.299 3_756
H(41) C(16) 3.390 3_756
H(41) C(17) 3.080 3_756
H(41) C(18) 2.965 3_756
H(41) H(1) 2.718 3_756
H(41) H(12) 3.316 3_756
H(42) C(14) 3.281 3_756
H(42) C(15) 2.867 3_756
H(42) C(16) 3.435 3_756
H(42) H(1) 3.453 3_756
H(42) H(11) 2.738 3_756
H(42) H(38) 3.469 4_555
H(43) Cl(4) 2.982 2_746
H(43) F(4) 2.948 3_756
H(43) C(22) 3.431 4_545
H(43) C(23) 3.304 4_545
H(43) C(57) 3.260 2_746
H(43) H(17) 2.872 4_545
H(43) H(18) 2.602 4_545
H(43) H(37) 3.447 4_555
H(43) H(47) 2.816 2_746
H(44) Cl(5) 3.351 4_555
H(44) F(8) 3.339 .
H(44) C(22) 3.115 4_545
H(44) C(23) 2.941 4_545
H(44) C(40) 3.261 4_555
H(44) C(41) 3.589 4_555
H(44) H(17) 2.855 4_545
H(44) H(18) 2.517 4_545
H(44) H(32) 2.753 4_555
H(44) H(33) 3.385 4_555
H(44) H(37) 2.952 4_555
H(45) F(6) 2.945 4_555
H(45) F(10) 2.994 .
H(45) C(40) 3.283 4_555
H(45) H(31) 3.364 4_555
H(45) H(32) 2.603 4_555
H(45) H(37) 3.488 4_555
H(46) P(2) 3.043 4_445
H(46) F(7) 2.871 4_445
H(46) F(9) 2.430 4_445
H(46) F(12) 2.126 4_445
H(46) H(16) 3.537 .
H(46) H(20) 3.290 4_445
H(47) F(1) 3.479 4_555
H(47) F(4) 2.630 4_555
H(47) F(5) 3.402 4_555
H(47) C(23) 3.533 3_756
H(47) C(45) 3.497 .
H(47) H(18) 2.781 3_756
H(47) H(36) 3.352 .
H(47) H(43) 2.816 2_756

loop_
_geom_torsion_atom_site_label_1
_geom_torsion_atom_site_label_2
_geom_torsion_atom_site_label_3
_geom_torsion_atom_site_label_4
_geom_torsion
C(4) N(1) C(5) C(6) -7.5(4)
C(4) N(1) C(5) C(26) 172.9(2)
C(5) N(1) C(4) C(3) 6.8(4)
C(5) N(1) C(4) C(20) -175.0(2)
C(7) N(1) C(4) C(3) -167.9(2)
C(7) N(1) C(4) C(20) 10.4(4)
C(7) N(1) C(5) C(6) 167.0(2)
C(7) N(1) C(5) C(26) -12.6(4)
C(10) N(2) C(11) C(12) 2.7(4)
C(10) N(2) C(11) C(38) -175.8(2)
C(11) N(2) C(10) C(9) -2.0(4)
C(11) N(2) C(10) C(32) 176.2(2)
C(13) N(2) C(10) C(9) 174.3(3)
C(13) N(2) C(10) C(32) -7.4(4)
C(13) N(2) C(11) C(12) -173.6(3)
C(13) N(2) C(11) C(38) 7.9(4)
C(16) N(3) C(17) C(18) 5.8(4)
C(16) N(3) C(17) C(50) -174.3(2)
C(17) N(3) C(16) C(15) -6.7(4)
C(17) N(3) C(16) C(44) 171.9(2)
C(19) N(3) C(16) C(15) 161.7(2)
C(19) N(3) C(16) C(44) -19.7(4)
C(19) N(3) C(17) C(18) -162.4(2)
C(19) N(3) C(17) C(50) 17.5(4)
C(2) C(1) C(8) C(9) 24.0(4)
C(2) C(1) C(8) C(12) -157.7(2)
C(8) C(1) C(2) C(3) -143.7(2)
C(8) C(1) C(2) C(6) 35.9(4)
C(2) C(1) C(14) C(15) -148.9(2)
C(2) C(1) C(14) C(18) 30.9(4)
C(14) C(1) C(2) C(3) 34.9(4)
C(14) C(1) C(2) C(6) -145.5(2)
C(8) C(1) C(14) C(15) 29.7(4)
C(8) C(1) C(14) C(18) -150.5(2)
C(14) C(1) C(8) C(9) -154.6(2)
C(14) C(1) C(8) C(12) 23.6(4)
C(1) C(2) C(3) C(4) 174.1(2)
C(1) C(2) C(6) C(5) -174.9(2)
C(3) C(2) C(6) C(5) 4.6(4)
C(6) C(2) C(3) C(4) -5.5(4)
C(2) C(3) C(4) N(1) -0.0(4)
C(2) C(3) C(4) C(20) -178.2(2)
N(1) C(4) C(20) C(21) -115.8(3)
N(1) C(4) C(20) C(25) 68.7(3)
C(3) C(4) C(20) C(21) 62.4(4)
C(3) C(4) C(20) C(25) -113.1(3)
N(1) C(5) C(6) C(2) 1.7(4)
N(1) C(5) C(26) C(27) -50.8(4)
N(1) C(5) C(26) C(31) 133.7(3)
C(6) C(5) C(26) C(27) 129.7(3)
C(6) C(5) C(26) C(31) -45.9(4)
C(26) C(5) C(6) C(2) -178.8(2)
C(1) C(8) C(9) C(10) 178.5(2)
C(1) C(8) C(12) C(11) -177.7(2)
C(9) C(8) C(12) C(11) 0.6(4)
C(12) C(8) C(9) C(10) 0.1(3)
C(8) C(9) C(10) N(2) 0.6(4)
C(8) C(9) C(10) C(32) -177.6(2)
N(2) C(10) C(32) C(33) 104.7(3)
N(2) C(10) C(32) C(37) -80.9(4)
C(9) C(10) C(32) C(33) -77.0(4)
C(9) C(10) C(32) C(37) 97.4(4)
N(2) C(11) C(12) C(8) -2.0(4)
N(2) C(11) C(38) C(39) 56.4(4)
N(2) C(11) C(38) C(43) -130.4(3)
C(12) C(11) C(38) C(39) -122.1(3)
C(12) C(11) C(38) C(43) 51.1(4)
C(38) C(11) C(12) C(8) 176.5(2)
C(1) C(14) C(15) C(16) -173.2(2)
C(1) C(14) C(18) C(17) 172.3(2)
C(15) C(14) C(18) C(17) -7.9(4)
C(18) C(14) C(15) C(16) 7.0(4)
C(14) C(15) C(16) N(3) 0.1(3)
C(14) C(15) C(16) C(44) -178.5(2)
N(3) C(16) C(44) C(45) 130.1(4)
N(3) C(16) C(44) C(49) -55.8(4)
C(15) C(16) C(44) C(45) -51.3(5)
C(15) C(16) C(44) C(49) 122.8(3)
N(3) C(17) C(18) C(14) 1.8(4)
N(3) C(17) C(50) C(51) 48.9(4)
N(3) C(17) C(50) C(55) -135.4(3)
C(18) C(17) C(50) C(51) -131.2(3)
C(18) C(17) C(50) C(55) 44.5(4)
C(50) C(17) C(18) C(14) -178.1(2)
C(4) C(20) C(21) C(22) -176.5(3)
C(4) C(20) C(25) C(24) 176.2(3)
C(21) C(20) C(25) C(24) 0.6(5)
C(25) C(20) C(21) C(22) -0.9(5)
C(20) C(21) C(22) C(23) 0.5(5)
C(21) C(22) C(23) C(24) 0.3(5)
C(22) C(23) C(24) C(25) -0.6(6)
C(23) C(24) C(25) C(20) 0.2(5)
C(5) C(26) C(27) C(28) -178.4(3)
C(5) C(26) C(31) C(30) 177.1(3)
C(27) C(26) C(31) C(30) 1.5(5)
C(31) C(26) C(27) C(28) -2.8(5)
C(26) C(27) C(28) C(29) 1.6(6)
C(27) C(28) C(29) C(30) 0.9(6)
C(28) C(29) C(30) C(31) -2.3(6)
C(29) C(30) C(31) C(26) 1.0(5)
C(10) C(32) C(33) C(34) 174.6(3)
C(10) C(32) C(37) C(36) -173.0(3)
C(33) C(32) C(37) C(36) 1.4(6)
C(37) C(32) C(33) C(34) 0.1(4)
C(32) C(33) C(34) C(35) -1.3(6)
C(33) C(34) C(35) C(36) 0.9(7)
C(34) C(35) C(36) C(37) 0.6(7)
C(35) C(36) C(37) C(32) -1.7(7)
C(11) C(38) C(39) C(40) 175.1(3)
C(11) C(38) C(43) C(42) -175.2(3)
C(39) C(38) C(43) C(42) -1.8(5)
C(43) C(38) C(39) C(40) 1.9(5)
C(38) C(39) C(40) C(41) -0.5(6)
C(39) C(40) C(41) C(42) -1.0(6)
C(40) C(41) C(42) C(43) 1.1(7)
C(41) C(42) C(43) C(38) 0.3(4)
C(16) C(44) C(45) C(46) 172.9(5)
C(16) C(44) C(49) C(48) -174.8(3)
C(45) C(44) C(49) C(48) -0.7(6)
C(49) C(44) C(45) C(46) -1.4(7)
C(44) C(45) C(46) C(47) 3.8(9)
C(45) C(46) C(47) C(48) -4.2(10)
C(46) C(47) C(48) C(49) 2.2(8)
C(47) C(48) C(49) C(44) 0.3(6)
C(17) C(50) C(51) C(52) 177.2(3)
C(17) C(50) C(55) C(54) -176.2(3)
C(51) C(50) C(55) C(54) -0.4(5)
C(55) C(50) C(51) C(52) 1.4(5)
C(50) C(51) C(52) C(53) -1.8(5)
C(51) C(52) C(53) C(54) 1.1(5)
C(52) C(53) C(54) C(55) -0.0(5)
C(53) C(54) C(55) C(50) -0.3(5)
